data_4074334
loop_
_publ_author_name
'Brym, Markus'
'Francis, Matthew D.'
'Jin, Guoxia'
'Jones, Cameron'
'Mills, David P.'
'Stasch, Andreas'

_publ_section_title
;
 Facile Transformations of a 1,3,5-Triphosphacyclohexadienyl Anion within
 the Coordination Sphere of Group 13 and 14 Elements:&#x00A0; Synthesis of
 1,3-Diphosphacyclopentadienyl Complexes and Phosphaorganometallic Cage
 Compounds
;
_journal_issue 20
_journal_name_full Organometallics
_journal_page_first 4799
_journal_paper_doi 10.1021/om0605581
_journal_volume 25
_journal_year 2006
_chemical_formula_sum 'C37 H56 Cl N3 Sn'
_chemical_formula_weight 696.99
_chemical_name_systematic
; 
 ? 
;
_space_group_IT_number 14
_symmetry_cell_setting monoclinic
_symmetry_space_group_name_Hall '-P 2yn'
_symmetry_space_group_name_H-M 'P 1 21/n 1'
_atom_sites_solution_hydrogens geom
_atom_sites_solution_primary direct
_atom_sites_solution_secondary difmap
_audit_creation_method SHELXL-97
_cell_angle_alpha 90.00
_cell_angle_beta 102.46(3)
_cell_angle_gamma 90.00
_cell_formula_units_Z 4
_cell_length_a 9.907(2)
_cell_length_b 34.873(7)
_cell_length_c 10.523(2)
_cell_measurement_temperature 150(2)
_cell_volume 3549.9(13)
_computing_structure_refinement 'SHELXL-97 (Sheldrick, 1997)'
_computing_structure_solution 'SHELXS-97 (Sheldrick, 1990)'
_diffrn_ambient_temperature 150(2)
_diffrn_measured_fraction_theta_full 0.996
_diffrn_measured_fraction_theta_max 0.996
_diffrn_measurement_device_type 'Nonius Kappa CCD'
_diffrn_radiation_monochromator graphite
_diffrn_radiation_source 'fine-focus sealed tube'
_diffrn_radiation_type MoK\a
_diffrn_radiation_wavelength 0.71073
_diffrn_reflns_av_R_equivalents 0.0272
_diffrn_reflns_av_sigmaI/netI 0.0430
_diffrn_reflns_limit_h_max 12
_diffrn_reflns_limit_h_min -12
_diffrn_reflns_limit_k_max 42
_diffrn_reflns_limit_k_min -42
_diffrn_reflns_limit_l_max 12
_diffrn_reflns_limit_l_min -12
_diffrn_reflns_number 13616
_diffrn_reflns_theta_full 26.00
_diffrn_reflns_theta_max 26.00
_diffrn_reflns_theta_min 3.10
_exptl_absorpt_coefficient_mu 0.823
_exptl_absorpt_correction_T_max 0.960
_exptl_absorpt_correction_T_min 0.820
_exptl_absorpt_correction_type multi-scan
_exptl_absorpt_process_details 'Sortav (Blessing, 1995)'
_exptl_crystal_colour colorless
_exptl_crystal_density_diffrn 1.304
_exptl_crystal_density_method 'not measured'
_exptl_crystal_description plate
_exptl_crystal_F_000 1464
_exptl_crystal_size_max 0.25
_exptl_crystal_size_mid 0.20
_exptl_crystal_size_min 0.05
_refine_diff_density_max 0.402
_refine_diff_density_min -0.585
_refine_diff_density_rms 0.056
_refine_ls_extinction_method none
_refine_ls_goodness_of_fit_ref 1.030
_refine_ls_hydrogen_treatment constr
_refine_ls_matrix_type full
_refine_ls_number_parameters 387
_refine_ls_number_reflns 6936
_refine_ls_number_restraints 0
_refine_ls_restrained_S_all 1.030
_refine_ls_R_factor_all 0.0423
_refine_ls_R_factor_gt 0.0294
_refine_ls_shift/su_max 0.001
_refine_ls_shift/su_mean 0.000
_refine_ls_structure_factor_coef Fsqd
_refine_ls_weighting_details 'calc w=1/[\s^2^(Fo^2^)+(0.0152P)^2^+1.9057P] where P=(Fo^2^+2Fc^2^)/3'
_refine_ls_weighting_scheme calc
_refine_ls_wR_factor_gt 0.0610
_refine_ls_wR_factor_ref 0.0650
_reflns_number_gt 5639
_reflns_number_total 6936
_reflns_threshold_expression >2sigma(I)
_cod_data_source_file om0605581si20060628_061253.cif
_cod_data_source_block guanSnCl1
_cod_original_cell_volume 3549.8(12)
_cod_original_sg_symbol_H-M P2(1)/n
_cod_database_code 4074334

loop_
_symmetry_equiv_pos_as_xyz
'x, y, z'
'-x+1/2, y+1/2, -z+1/2'
'-x, -y, -z'
'x-1/2, -y-1/2, z-1/2'

loop_
_atom_site_label
_atom_site_type_symbol
_atom_site_fract_x
_atom_site_fract_y
_atom_site_fract_z
_atom_site_U_iso_or_equiv
_atom_site_adp_type
_atom_site_occupancy
_atom_site_symmetry_multiplicity
_atom_site_calc_flag
_atom_site_refinement_flags
Sn1 Sn 0.550371(16) 0.108832(4) 0.465889(16) 0.03016(6) Uani 1 1 d .
Cl1 Cl 0.60611(7) 0.139132(19) 0.27351(7) 0.04515(17) Uani 1 1 d .
N1 N 0.36927(18) 0.14386(5) 0.48528(16) 0.0207(4) Uani 1 1 d .
C1 C 0.2768(2) 0.11996(6) 0.41087(19) 0.0191(4) Uani 1 1 d .
N2 N 0.34547(17) 0.09078(5) 0.36557(15) 0.0187(4) Uani 1 1 d .
C2 C 0.3481(2) 0.18221(6) 0.5276(2) 0.0227(5) Uani 1 1 d .
N3 N 0.13692(18) 0.12353(5) 0.38304(15) 0.0192(4) Uani 1 1 d .
C3 C 0.3593(2) 0.18875(6) 0.6624(2) 0.0283(5) Uani 1 1 d .
C4 C 0.3390(3) 0.22593(7) 0.7037(2) 0.0381(6) Uani 1 1 d .
H4 H 0.3456 0.2306 0.7938 0.046 Uiso 1 1 calc R
C5 C 0.3095(3) 0.25592(7) 0.6172(3) 0.0436(7) Uani 1 1 d .
H5 H 0.2921 0.2808 0.6468 0.052 Uiso 1 1 calc R
C6 C 0.3055(3) 0.24951(7) 0.4874(3) 0.0394(6) Uani 1 1 d .
H6 H 0.2880 0.2705 0.4285 0.047 Uiso 1 1 calc R
C7 C 0.3264(2) 0.21306(6) 0.4393(2) 0.0289(5) Uani 1 1 d .
C8 C 0.3961(3) 0.15673(7) 0.7619(2) 0.0364(6) Uani 1 1 d .
H8 H 0.3577 0.1323 0.7193 0.044 Uiso 1 1 calc R
C9 C 0.3370(3) 0.16235(9) 0.8840(2) 0.0568(8) Uani 1 1 d .
H9A H 0.3805 0.1847 0.9325 0.085 Uiso 1 1 calc R
H9B H 0.3559 0.1395 0.9392 0.085 Uiso 1 1 calc R
H9C H 0.2370 0.1664 0.8583 0.085 Uiso 1 1 calc R
C10 C 0.5535(3) 0.15243(10) 0.8021(3) 0.0586(8) Uani 1 1 d .
H10A H 0.5913 0.1483 0.7244 0.088 Uiso 1 1 calc R
H10B H 0.5763 0.1305 0.8608 0.088 Uiso 1 1 calc R
H10C H 0.5935 0.1758 0.8466 0.088 Uiso 1 1 calc R
C11 C 0.3383(3) 0.20945(7) 0.2986(2) 0.0331(6) Uani 1 1 d .
H11 H 0.3384 0.1816 0.2762 0.040 Uiso 1 1 calc R
C12 C 0.2204(3) 0.22903(7) 0.2018(2) 0.0402(6) Uani 1 1 d .
H12A H 0.1314 0.2202 0.2172 0.060 Uiso 1 1 calc R
H12B H 0.2270 0.2225 0.1128 0.060 Uiso 1 1 calc R
H12C H 0.2274 0.2569 0.2137 0.060 Uiso 1 1 calc R
C13 C 0.4777(3) 0.22669(8) 0.2867(3) 0.0459(7) Uani 1 1 d .
H13A H 0.4779 0.2543 0.3045 0.069 Uiso 1 1 calc R
H13B H 0.4917 0.2225 0.1983 0.069 Uiso 1 1 calc R
H13C H 0.5524 0.2143 0.3495 0.069 Uiso 1 1 calc R
C14 C 0.2955(2) 0.05262(6) 0.33514(19) 0.0199(4) Uani 1 1 d .
C15 C 0.2594(2) 0.02849(6) 0.4302(2) 0.0215(5) Uani 1 1 d .
C16 C 0.2176(2) -0.00897(6) 0.3956(2) 0.0265(5) Uani 1 1 d .
H16 H 0.1926 -0.0254 0.4587 0.032 Uiso 1 1 calc R
C17 C 0.2120(3) -0.02262(6) 0.2716(2) 0.0315(5) Uani 1 1 d .
H17 H 0.1809 -0.0480 0.2492 0.038 Uiso 1 1 calc R
C18 C 0.2513(2) 0.00059(6) 0.1804(2) 0.0287(5) Uani 1 1 d .
H18 H 0.2492 -0.0093 0.0958 0.034 Uiso 1 1 calc R
C19 C 0.2943(2) 0.03825(6) 0.2093(2) 0.0223(5) Uani 1 1 d .
C20 C 0.2721(2) 0.04111(6) 0.57099(19) 0.0238(5) Uani 1 1 d .
H20 H 0.2620 0.0696 0.5719 0.029 Uiso 1 1 calc R
C21 C 0.1607(3) 0.02358(7) 0.6335(2) 0.0321(5) Uani 1 1 d .
H21A H 0.0708 0.0253 0.5727 0.048 Uiso 1 1 calc R
H21B H 0.1572 0.0375 0.7135 0.048 Uiso 1 1 calc R
H21C H 0.1828 -0.0034 0.6542 0.048 Uiso 1 1 calc R
C22 C 0.4160(3) 0.03089(8) 0.6510(2) 0.0396(6) Uani 1 1 d .
H22A H 0.4285 0.0030 0.6511 0.059 Uiso 1 1 calc R
H22B H 0.4249 0.0399 0.7406 0.059 Uiso 1 1 calc R
H22C H 0.4867 0.0432 0.6125 0.059 Uiso 1 1 calc R
C23 C 0.3446(2) 0.06223(6) 0.1080(2) 0.0274(5) Uani 1 1 d .
H23 H 0.3393 0.0899 0.1317 0.033 Uiso 1 1 calc R
C24 C 0.2568(3) 0.05653(7) -0.0295(2) 0.0410(6) Uani 1 1 d .
H24A H 0.2695 0.0304 -0.0588 0.061 Uiso 1 1 calc R
H24B H 0.2857 0.0749 -0.0889 0.061 Uiso 1 1 calc R
H24C H 0.1592 0.0607 -0.0287 0.061 Uiso 1 1 calc R
C25 C 0.4961(3) 0.05269(7) 0.1086(2) 0.0391(6) Uani 1 1 d .
H25A H 0.5534 0.0579 0.1951 0.059 Uiso 1 1 calc R
H25B H 0.5277 0.0685 0.0438 0.059 Uiso 1 1 calc R
H25C H 0.5039 0.0255 0.0873 0.059 Uiso 1 1 calc R
C26 C 0.0680(2) 0.14222(6) 0.47979(19) 0.0232(5) Uani 1 1 d .
H26 H 0.1454 0.1506 0.5521 0.028 Uiso 1 1 calc R
C27 C -0.0188(3) 0.11532(6) 0.5434(2) 0.0305(5) Uani 1 1 d .
H27A H 0.0335 0.0914 0.5706 0.037 Uiso 1 1 calc R
H27B H -0.1046 0.1085 0.4799 0.037 Uiso 1 1 calc R
C28 C -0.0554(3) 0.13460(7) 0.6618(2) 0.0344(6) Uani 1 1 d .
H28A H -0.1160 0.1174 0.6995 0.041 Uiso 1 1 calc R
H28B H 0.0301 0.1390 0.7287 0.041 Uiso 1 1 calc R
C29 C -0.1287(3) 0.17267(7) 0.6260(2) 0.0372(6) Uani 1 1 d .
H29A H -0.2216 0.1678 0.5712 0.045 Uiso 1 1 calc R
H29B H -0.1407 0.1858 0.7063 0.045 Uiso 1 1 calc R
C30 C -0.0486(3) 0.19869(7) 0.5529(3) 0.0397(6) Uani 1 1 d .
H30A H 0.0378 0.2070 0.6126 0.048 Uiso 1 1 calc R
H30B H -0.1044 0.2218 0.5233 0.048 Uiso 1 1 calc R
C31 C -0.0130(3) 0.17868(6) 0.4354(2) 0.0301(5) Uani 1 1 d .
H31A H -0.0989 0.1723 0.3715 0.036 Uiso 1 1 calc R
H31B H 0.0429 0.1960 0.3927 0.036 Uiso 1 1 calc R
C32 C 0.0588(2) 0.10925(6) 0.25439(18) 0.0208(4) Uani 1 1 d .
H32 H 0.1286 0.0959 0.2141 0.025 Uiso 1 1 calc R
C33 C 0.0003(3) 0.14145(7) 0.1604(2) 0.0384(6) Uani 1 1 d .
H33A H 0.0743 0.1601 0.1555 0.046 Uiso 1 1 calc R
H33B H -0.0732 0.1551 0.1929 0.046 Uiso 1 1 calc R
C34 C -0.0595(3) 0.12526(7) 0.0244(2) 0.0380(6) Uani 1 1 d .
H34A H -0.1018 0.1463 -0.0339 0.046 Uiso 1 1 calc R
H34B H 0.0160 0.1140 -0.0117 0.046 Uiso 1 1 calc R
C35 C -0.1678(3) 0.09473(7) 0.0290(2) 0.0359(6) Uani 1 1 d .
H35A H -0.2001 0.0836 -0.0589 0.043 Uiso 1 1 calc R
H35B H -0.2483 0.1066 0.0555 0.043 Uiso 1 1 calc R
C36 C -0.1097(3) 0.06305(7) 0.1243(2) 0.0347(6) Uani 1 1 d .
H36A H -0.0351 0.0495 0.0932 0.042 Uiso 1 1 calc R
H36B H -0.1834 0.0443 0.1285 0.042 Uiso 1 1 calc R
C37 C -0.0523(2) 0.07926(6) 0.2600(2) 0.0275(5) Uani 1 1 d .
H37A H -0.0121 0.0583 0.3196 0.033 Uiso 1 1 calc R
H37B H -0.1280 0.0911 0.2942 0.033 Uiso 1 1 calc R

loop_
_atom_site_aniso_label
_atom_site_aniso_U_11
_atom_site_aniso_U_22
_atom_site_aniso_U_33
_atom_site_aniso_U_23
_atom_site_aniso_U_13
_atom_site_aniso_U_12
Sn1 0.01760(9) 0.02681(9) 0.04257(10) -0.00297(7) -0.00125(7) 0.00092(7)
Cl1 0.0351(4) 0.0442(4) 0.0634(4) -0.0048(3) 0.0266(3) -0.0065(3)
N1 0.0198(10) 0.0169(9) 0.0241(9) -0.0022(7) 0.0015(7) -0.0019(7)
C1 0.0239(12) 0.0165(10) 0.0175(10) 0.0029(8) 0.0061(9) -0.0018(9)
N2 0.0165(9) 0.0174(9) 0.0218(9) -0.0025(7) 0.0034(7) -0.0011(7)
C2 0.0184(11) 0.0194(11) 0.0301(12) -0.0036(9) 0.0050(9) -0.0050(9)
N3 0.0155(9) 0.0221(9) 0.0194(9) -0.0041(7) 0.0026(7) -0.0008(7)
C3 0.0242(12) 0.0262(12) 0.0336(12) -0.0070(10) 0.0043(10) -0.0087(10)
C4 0.0384(15) 0.0354(14) 0.0406(14) -0.0185(12) 0.0086(12) -0.0097(12)
C5 0.0434(17) 0.0254(13) 0.0628(18) -0.0173(13) 0.0131(14) -0.0063(12)
C6 0.0410(16) 0.0200(12) 0.0580(17) 0.0009(11) 0.0125(13) -0.0036(11)
C7 0.0263(13) 0.0227(12) 0.0372(13) 0.0001(10) 0.0059(10) -0.0049(10)
C8 0.0424(16) 0.0389(14) 0.0250(12) -0.0042(10) 0.0009(11) -0.0092(12)
C9 0.079(2) 0.0608(19) 0.0327(15) -0.0078(13) 0.0165(15) -0.0213(17)
C10 0.052(2) 0.077(2) 0.0408(16) 0.0107(15) -0.0036(14) 0.0043(17)
C11 0.0389(15) 0.0254(12) 0.0372(13) 0.0072(10) 0.0129(11) 0.0010(11)
C12 0.0414(16) 0.0329(14) 0.0450(15) 0.0113(12) 0.0065(12) -0.0018(12)
C13 0.0421(17) 0.0417(16) 0.0574(17) 0.0170(13) 0.0182(14) 0.0009(13)
C14 0.0168(11) 0.0178(10) 0.0246(11) -0.0017(9) 0.0033(9) 0.0020(8)
C15 0.0180(11) 0.0222(11) 0.0242(11) 0.0000(9) 0.0042(9) 0.0019(9)
C16 0.0269(13) 0.0211(11) 0.0328(12) 0.0020(10) 0.0090(10) 0.0011(10)
C17 0.0341(14) 0.0218(12) 0.0396(14) -0.0068(10) 0.0101(11) -0.0036(10)
C18 0.0326(13) 0.0256(12) 0.0281(12) -0.0071(10) 0.0071(10) -0.0024(10)
C19 0.0212(12) 0.0223(11) 0.0230(11) -0.0025(9) 0.0039(9) 0.0015(9)
C20 0.0228(12) 0.0248(11) 0.0234(11) 0.0019(9) 0.0043(9) 0.0025(9)
C21 0.0369(15) 0.0341(13) 0.0277(12) 0.0018(10) 0.0125(11) -0.0034(11)
C22 0.0303(14) 0.0599(17) 0.0266(12) 0.0054(12) 0.0017(11) 0.0066(13)
C23 0.0351(14) 0.0252(12) 0.0233(11) -0.0006(9) 0.0095(10) 0.0001(10)
C24 0.0566(19) 0.0436(15) 0.0233(12) -0.0011(11) 0.0100(12) -0.0016(13)
C25 0.0401(16) 0.0396(14) 0.0432(15) -0.0009(12) 0.0213(13) -0.0025(12)
C26 0.0226(12) 0.0255(11) 0.0222(11) -0.0049(9) 0.0063(9) -0.0011(9)
C27 0.0362(15) 0.0263(12) 0.0335(13) 0.0000(10) 0.0175(11) 0.0023(10)
C28 0.0361(15) 0.0393(14) 0.0319(13) -0.0040(11) 0.0162(11) -0.0036(11)
C29 0.0397(15) 0.0344(14) 0.0441(15) -0.0138(11) 0.0239(12) -0.0047(12)
C30 0.0433(16) 0.0242(13) 0.0583(17) -0.0072(12) 0.0258(14) 0.0018(11)
C31 0.0337(14) 0.0212(12) 0.0391(13) 0.0012(10) 0.0164(11) 0.0040(10)
C32 0.0212(11) 0.0224(11) 0.0177(10) -0.0028(9) 0.0020(8) 0.0008(9)
C33 0.0525(17) 0.0285(13) 0.0281(13) 0.0016(10) -0.0044(12) -0.0006(12)
C34 0.0511(17) 0.0361(14) 0.0234(12) 0.0027(10) 0.0006(11) 0.0055(12)
C35 0.0330(14) 0.0468(15) 0.0238(12) -0.0088(11) -0.0030(10) 0.0058(12)
C36 0.0330(14) 0.0375(14) 0.0310(13) -0.0051(11) 0.0014(11) -0.0102(11)
C37 0.0233(12) 0.0320(13) 0.0251(11) -0.0016(10) 0.0004(9) -0.0058(10)

loop_
_atom_type_symbol
_atom_type_description
_atom_type_scat_dispersion_real
_atom_type_scat_dispersion_imag
_atom_type_scat_source
C C 0.0033 0.0016 'International Tables Vol C Tables 4.2.6.8 and 6.1.1.4'
H H 0.0000 0.0000 'International Tables Vol C Tables 4.2.6.8 and 6.1.1.4'
Cl Cl 0.1484 0.1585 'International Tables Vol C Tables 4.2.6.8 and 6.1.1.4'
Sn Sn -0.6537 1.4246 'International Tables Vol C Tables 4.2.6.8 and 6.1.1.4'
N N 0.0061 0.0033 'International Tables Vol C Tables 4.2.6.8 and 6.1.1.4'

loop_
_geom_angle_atom_site_label_1
_geom_angle_atom_site_label_2
_geom_angle_atom_site_label_3
_geom_angle
N2 Sn1 N1 60.89(6)
N2 Sn1 Cl1 94.42(5)
N1 Sn1 Cl1 99.77(5)
C1 N1 C2 128.65(18)
C1 N1 Sn1 93.89(12)
C2 N1 Sn1 135.70(13)
N1 C1 N3 126.80(18)
N1 C1 N2 109.51(18)
N3 C1 N2 123.69(18)
C1 N2 C14 126.58(17)
C1 N2 Sn1 95.64(12)
C14 N2 Sn1 128.37(13)
C7 C2 C3 120.38(19)
C7 C2 N1 121.17(19)
C3 C2 N1 118.31(18)
C1 N3 C26 119.22(16)
C1 N3 C32 118.05(16)
C26 N3 C32 122.71(16)
C4 C3 C2 118.4(2)
C4 C3 C8 119.8(2)
C2 C3 C8 121.73(19)
C5 C4 C3 121.6(2)
C4 C5 C6 119.3(2)
C5 C6 C7 122.1(2)
C6 C7 C2 118.0(2)
C6 C7 C11 118.5(2)
C2 C7 C11 123.3(2)
C3 C8 C10 110.0(2)
C3 C8 C9 113.8(2)
C10 C8 C9 109.3(2)
C7 C11 C12 113.7(2)
C7 C11 C13 108.0(2)
C12 C11 C13 109.93(19)
C15 C14 C19 120.03(18)
C15 C14 N2 121.60(18)
C19 C14 N2 118.14(18)
C16 C15 C14 118.65(19)
C16 C15 C20 118.83(18)
C14 C15 C20 122.42(18)
C17 C16 C15 121.3(2)
C18 C17 C16 119.9(2)
C17 C18 C19 121.4(2)
C18 C19 C14 118.64(19)
C18 C19 C23 119.71(18)
C14 C19 C23 121.59(18)
C15 C20 C21 112.72(18)
C15 C20 C22 109.81(18)
C21 C20 C22 110.04(18)
C19 C23 C24 112.68(19)
C19 C23 C25 110.21(19)
C24 C23 C25 109.3(2)
N3 C26 C27 114.57(17)
N3 C26 C31 116.36(17)
C27 C26 C31 109.83(18)
C26 C27 C28 110.12(18)
C29 C28 C27 111.50(19)
C30 C29 C28 112.0(2)
C29 C30 C31 111.99(19)
C26 C31 C30 109.38(19)
N3 C32 C33 113.13(17)
N3 C32 C37 115.47(16)
C33 C32 C37 110.64(19)
C32 C33 C34 110.50(19)
C35 C34 C33 111.2(2)
C34 C35 C36 111.1(2)
C35 C36 C37 111.07(19)
C36 C37 C32 110.07(18)

loop_
_geom_bond_atom_site_label_1
_geom_bond_atom_site_label_2
_geom_bond_distance
Sn1 N2 2.1695(18)
Sn1 N1 2.2159(18)
Sn1 Cl1 2.4499(8)
N1 C1 1.356(3)
N1 C2 1.439(3)
C1 N3 1.359(3)
C1 N2 1.366(3)
N2 C14 1.432(3)
C2 C7 1.408(3)
C2 C3 1.417(3)
N3 C26 1.492(3)
N3 C32 1.493(3)
C3 C4 1.396(3)
C3 C8 1.520(3)
C4 C5 1.376(4)
C5 C6 1.377(4)
C6 C7 1.400(3)
C7 C11 1.515(3)
C8 C10 1.532(4)
C8 C9 1.536(3)
C11 C12 1.535(3)
C11 C13 1.536(3)
C14 C15 1.411(3)
C14 C19 1.414(3)
C15 C16 1.395(3)
C15 C20 1.524(3)
C16 C17 1.378(3)
C17 C18 1.375(3)
C18 C19 1.394(3)
C19 C23 1.521(3)
C20 C21 1.529(3)
C20 C22 1.533(3)
C23 C24 1.531(3)
C23 C25 1.536(3)
C26 C27 1.522(3)
C26 C31 1.522(3)
C27 C28 1.527(3)
C28 C29 1.521(3)
C29 C30 1.519(3)
C30 C31 1.526(3)
C32 C33 1.526(3)
C32 C37 1.528(3)
C33 C34 1.533(3)
C34 C35 1.519(4)
C35 C36 1.520(3)
C36 C37 1.527(3)
